data_4504540
loop_
_publ_author_name
'Sarkar, Madhushree'
'Biradha, Kumar'

_publ_section_title
;
 Amide-to-Amide Hydrogen Bonds in the Presence of a Pyridine
 Functionality:&#x2009; Crystal Structures of
 Bis(pyridinecarboxamido)alkanes
;
_journal_issue 1
_journal_name_full 'Crystal Growth &amp; Design'
_journal_page_first 202
_journal_paper_doi 10.1021/cg050292l
_journal_volume 6
_journal_year 2006
_chemical_formula_sum 'C18 H22 N4 O2'
_chemical_formula_weight 326.40
_chemical_name_systematic
; 
 ? 
;
_space_group_IT_number 14
_symmetry_cell_setting monoclinic
_symmetry_space_group_name_Hall '-P 2ybc'
_symmetry_space_group_name_H-M 'P 1 21/c 1'
_atom_sites_solution_hydrogens geom
_atom_sites_solution_primary direct
_atom_sites_solution_secondary difmap
_audit_creation_method SHELXL-97
_cell_angle_alpha 90.00
_cell_angle_beta 91.04(3)
_cell_angle_gamma 90.00
_cell_formula_units_Z 2
_cell_length_a 5.1020(10)
_cell_length_b 5.2790(11)
_cell_length_c 30.784(6)
_cell_measurement_reflns_used 25
_cell_measurement_temperature 293(2)
_cell_measurement_theta_max 13
_cell_measurement_theta_min 8
_cell_volume 829.0(3)
_computing_structure_refinement 'SHELXL-97 (Sheldrick, 1997)'
_computing_structure_solution 'SHELXS-97 (Sheldrick, 1990)'
_diffrn_ambient_temperature 293(2)
_diffrn_measured_fraction_theta_full 0.999
_diffrn_measured_fraction_theta_max 0.999
_diffrn_measurement_device_type CAD4-MACH3
_diffrn_measurement_method \w-scans
_diffrn_radiation_monochromator graphite
_diffrn_radiation_source 'fine-focus sealed tube'
_diffrn_radiation_type MoK\a
_diffrn_radiation_wavelength 0.71073
_diffrn_reflns_av_R_equivalents 0.0228
_diffrn_reflns_av_sigmaI/netI 0.0457
_diffrn_reflns_limit_h_max 6
_diffrn_reflns_limit_h_min 0
_diffrn_reflns_limit_k_max 6
_diffrn_reflns_limit_k_min 0
_diffrn_reflns_limit_l_max 36
_diffrn_reflns_limit_l_min -36
_diffrn_reflns_number 1632
_diffrn_reflns_theta_full 24.99
_diffrn_reflns_theta_max 24.99
_diffrn_reflns_theta_min 1.32
_diffrn_standards_decay_% 0
_diffrn_standards_interval_time 60
_diffrn_standards_number 3
_exptl_absorpt_coefficient_mu 0.088
_exptl_absorpt_correction_type none
_exptl_crystal_colour white
_exptl_crystal_density_diffrn 1.308
_exptl_crystal_density_meas ?
_exptl_crystal_density_method 'not measured'
_exptl_crystal_description needle
_exptl_crystal_F_000 348
_exptl_crystal_size_max 0.15
_exptl_crystal_size_mid 0.10
_exptl_crystal_size_min 0.10
_refine_diff_density_max 0.183
_refine_diff_density_min -0.192
_refine_diff_density_rms 0.048
_refine_ls_extinction_coef 0.027(3)
_refine_ls_extinction_expression Fc^*^=kFc[1+0.001xFc^2^\l^3^/sin(2\q)]^-1/4^
_refine_ls_extinction_method SHELXL
_refine_ls_goodness_of_fit_ref 1.143
_refine_ls_hydrogen_treatment constr
_refine_ls_matrix_type full
_refine_ls_number_parameters 110
_refine_ls_number_reflns 1453
_refine_ls_number_restraints 0
_refine_ls_restrained_S_all 1.143
_refine_ls_R_factor_all 0.0798
_refine_ls_R_factor_gt 0.0408
_refine_ls_shift/su_max 0.007
_refine_ls_shift/su_mean 0.001
_refine_ls_structure_factor_coef Fsqd
_refine_ls_weighting_details 'calc w=1/[\s^2^(Fo^2^)+(0.0100P)^2^+0.4928P] where P=(Fo^2^+2Fc^2^)/3'
_refine_ls_weighting_scheme calc
_refine_ls_wR_factor_gt 0.0820
_refine_ls_wR_factor_ref 0.1170
_reflns_number_gt 993
_reflns_number_total 1453
_reflns_threshold_expression >2sigma(I)
_cod_data_source_file cg050292lsi20050627_124720.cif
_cod_data_source_block 2c
_cod_depositor_comments
;
The following automatic conversions were performed:

'_symmetry_cell_setting' value 'Monoclinic' changed to 'monoclinic'
according to /home/saulius/struct/CIF-dictionaries/cif_core.dic
dictionary named 'cif_core.dic' version 2.4.1 from 2010-06-29.

Automatic conversion script
Id: cif_fix_values 1715 2011-07-08 13:25:40Z adriana 

The following automatic conversions were performed:

'_exptl_crystal_density_meas' value 'not measured' was changed to '?'
- the value is perceived as not measured.

Automatic conversion script
Id: cif_fix_values 3008 2015-01-20 13:52:24Z robertas 
;
_cod_original_sg_symbol_H-M P2(1)/c
_cod_database_code 4504540

loop_
_symmetry_equiv_pos_as_xyz
'x, y, z'
'-x, y+1/2, -z+1/2'
'-x, -y, -z'
'x, -y-1/2, z-1/2'

loop_
_atom_site_label
_atom_site_type_symbol
_atom_site_fract_x
_atom_site_fract_y
_atom_site_fract_z
_atom_site_U_iso_or_equiv
_atom_site_adp_type
_atom_site_occupancy
_atom_site_symmetry_multiplicity
_atom_site_calc_flag
_atom_site_refinement_flags
N1 N -0.2029(4) 0.6857(4) 0.22086(7) 0.0536(6) Uani 1 1 d .
N2 N -0.2330(3) 0.0679(4) 0.09446(6) 0.0427(5) Uani 1 1 d .
H2 H -0.3908 0.0923 0.1029 0.051 Uiso 1 1 calc R
O6 O 0.1937(3) 0.1677(4) 0.10248(6) 0.0570(6) Uani 1 1 d .
C1 C -0.0034(5) 0.7255(5) 0.19432(8) 0.0500(7) Uani 1 1 d .
H1 H 0.1035 0.8654 0.1996 0.060 Uiso 1 1 calc R
C2 C 0.0539(5) 0.5714(5) 0.15956(7) 0.0445(6) Uani 1 1 d .
H2A H 0.1965 0.6071 0.1422 0.053 Uiso 1 1 calc R
C3 C -0.1031(4) 0.3635(5) 0.15085(7) 0.0383(6) Uani 1 1 d .
C4 C -0.3131(4) 0.3202(5) 0.17811(7) 0.0448(6) Uani 1 1 d .
H4 H -0.4247 0.1831 0.1735 0.054 Uiso 1 1 calc R
C5 C -0.3520(5) 0.4858(5) 0.21228(7) 0.0506(7) Uani 1 1 d .
H5 H -0.4922 0.4546 0.2304 0.061 Uiso 1 1 calc R
C6 C -0.0365(4) 0.1925(5) 0.11385(7) 0.0409(6) Uani 1 1 d .
C7 C -0.1847(4) -0.1092(5) 0.05920(7) 0.0464(6) Uani 1 1 d .
H7A H -0.0498 -0.2283 0.0683 0.056 Uiso 1 1 calc .
H7B H -0.1205 -0.0167 0.0343 0.056 Uiso 1 1 calc .
C8 C -0.4287(4) -0.2538(5) 0.04585(7) 0.0435(6) Uani 1 1 d .
H8A H -0.5663 -0.1349 0.0379 0.052 Uiso 1 1 calc .
H8B H -0.4886 -0.3528 0.0703 0.052 Uiso 1 1 calc .
C9 C -0.3783(4) -0.4294(5) 0.00769(7) 0.0430(6) Uani 1 1 d .
H9A H -0.3114 -0.3305 -0.0162 0.052 Uiso 1 1 calc .
H9B H -0.2447 -0.5514 0.0161 0.052 Uiso 1 1 calc .

loop_
_atom_site_aniso_label
_atom_site_aniso_U_11
_atom_site_aniso_U_22
_atom_site_aniso_U_33
_atom_site_aniso_U_23
_atom_site_aniso_U_13
_atom_site_aniso_U_12
N1 0.0589(13) 0.0546(14) 0.0474(12) -0.0095(11) 0.0051(10) 0.0058(12)
N2 0.0312(10) 0.0512(13) 0.0459(11) -0.0115(10) 0.0040(8) -0.0011(9)
O6 0.0315(9) 0.0756(14) 0.0641(11) -0.0249(10) 0.0087(8) -0.0017(9)
C1 0.0505(14) 0.0501(16) 0.0493(14) -0.0062(12) 0.0006(11) -0.0025(12)
C2 0.0404(12) 0.0489(15) 0.0441(13) -0.0020(12) 0.0037(10) -0.0001(11)
C3 0.0347(11) 0.0442(14) 0.0361(12) -0.0025(11) 0.0006(9) 0.0033(11)
C4 0.0396(13) 0.0516(15) 0.0435(13) 0.0005(12) 0.0048(10) -0.0040(11)
C5 0.0495(14) 0.0622(17) 0.0406(13) -0.0001(13) 0.0110(11) 0.0086(14)
C6 0.0342(12) 0.0476(15) 0.0408(12) -0.0059(11) 0.0038(9) -0.0010(11)
C7 0.0389(13) 0.0557(16) 0.0449(13) -0.0133(12) 0.0083(10) -0.0011(12)
C8 0.0367(12) 0.0504(15) 0.0435(13) -0.0098(12) 0.0054(10) 0.0002(11)
C9 0.0359(12) 0.0457(14) 0.0474(13) -0.0085(12) 0.0038(10) 0.0015(11)

loop_
_atom_type_symbol
_atom_type_description
_atom_type_scat_dispersion_real
_atom_type_scat_dispersion_imag
_atom_type_scat_source
C C 0.0033 0.0016 'International Tables Vol C Tables 4.2.6.8 and 6.1.1.4'
H H 0.0000 0.0000 'International Tables Vol C Tables 4.2.6.8 and 6.1.1.4'
N N 0.0061 0.0033 'International Tables Vol C Tables 4.2.6.8 and 6.1.1.4'
O O 0.0106 0.0060 'International Tables Vol C Tables 4.2.6.8 and 6.1.1.4'

loop_
_geom_angle_atom_site_label_1
_geom_angle_atom_site_label_2
_geom_angle_atom_site_label_3
_geom_angle
_geom_angle_site_symmetry_1
C5 N1 C1 116.5(2) .
C6 N2 C7 121.01(19) .
N1 C1 C2 123.9(2) .
C1 C2 C3 119.2(2) .
C2 C3 C4 117.6(2) .
C2 C3 C6 119.2(2) .
C4 C3 C6 123.2(2) .
C5 C4 C3 118.5(2) .
N1 C5 C4 124.4(2) .
O6 C6 N2 122.1(2) .
O6 C6 C3 120.6(2) .
N2 C6 C3 117.34(19) .
N2 C7 C8 112.17(18) .
C7 C8 C9 111.58(18) .
C9 C9 C8 113.0(2) 3_445

loop_
_geom_bond_atom_site_label_1
_geom_bond_atom_site_label_2
_geom_bond_distance
_geom_bond_site_symmetry_2
N1 C5 1.325(3) .
N1 C1 1.333(3) .
N2 C6 1.331(3) .
N2 C7 1.457(3) .
O6 C6 1.239(3) .
C1 C2 1.380(3) .
C2 C3 1.382(3) .
C3 C4 1.392(3) .
C3 C6 1.497(3) .
C4 C5 1.385(3) .
C7 C8 1.511(3) .
C8 C9 1.522(3) .
C9 C9 1.516(4) 3_445
